data_7063637
loop_
_publ_author_name
'Singh, Gurjaspreet'
'Markan, Pallvi'
'Kaur, Navneet'
'Gupta, Sofia'
'., Tamanama'
'Malik, Pooja'
'Sahoo, Subash Chandra'
'Gill, Baljinder singh'
'Baliyan, Deepanjali'

_publ_section_title
;
 Absorption and anti-bacterial studies of acetylene functionalized Schiff
 base for recognition of Sn (II) and inhibition of E. coli
;
_journal_name_full 'New Journal of Chemistry'
_journal_paper_doi 10.1039/D4NJ04322G
_journal_year 2025
_chemical_formula_moiety '2(C30 H22 N2 O2)'
_chemical_formula_sum 'C60 H44 N4 O4'
_chemical_formula_weight 884.99
_space_group_crystal_system triclinic
_space_group_IT_number 2
_space_group_name_Hall '-P 1'
_space_group_name_H-M_alt 'P -1'
_atom_sites_solution_hydrogens geom
_atom_sites_solution_primary dual
_audit_creation_date 2024-04-15
_audit_creation_method
;
Olex2 1.5
(compiled 2023.03.06 svn.rbb2c1857 for OlexSys, GUI svn.r6748)
;
_audit_update_record
;
2024-04-15 deposited with the CCDC.	2025-02-03 downloaded from the CCDC.
;
_cell_angle_alpha 94.638(5)
_cell_angle_beta 99.617(5)
_cell_angle_gamma 97.997(4)
_cell_formula_units_Z 4
_cell_length_a 14.5040(7)
_cell_length_b 17.0753(9)
_cell_length_c 19.3494(13)
_cell_measurement_reflns_used 5374
_cell_measurement_temperature 293(2)
_cell_measurement_theta_max 26.7710
_cell_measurement_theta_min 3.3700
_cell_volume 4652.1(5)
_computing_cell_refinement 'CrysAlisPro 1.171.42.90a (Rigaku OD, 2023)'
_computing_data_collection 'CrysAlisPro 1.171.42.90a (Rigaku OD, 2023)'
_computing_data_reduction 'CrysAlisPro 1.171.42.90a (Rigaku OD, 2023)'
_computing_molecular_graphics 'Olex2 1.5 (Dolomanov et al., 2009)'
_computing_publication_material 'Olex2 1.5 (Dolomanov et al., 2009)'
_computing_structure_refinement 'SHELXL 2017/1 (Sheldrick, 2015)'
_computing_structure_solution 'SHELXT  (Sheldrick, 2015)'
_diffrn_ambient_temperature 293(2)
_diffrn_detector 'Hybrid Pixel Array Detector'
_diffrn_detector_area_resol_mean 10.0000
_diffrn_detector_type HyPix3000
_diffrn_measured_fraction_theta_full 0.993
_diffrn_measured_fraction_theta_max 0.978
_diffrn_measurement_details
;
List of Runs (angles in degrees, time in seconds):

  # Type    Start    End  Width  t~exp~   \w     \q     \k     \f   Frames
#--------------------------------------------------------------------------
  1  \w    -37.00   6.00   0.50   15.00    --   -9.32  91.00  94.00   86
  2  \w      4.00  38.00   0.50   15.00    --    9.60 -91.00 -18.00   68
  3  \w    -15.00  13.00   0.50   15.00    --   -9.32  38.00-150.00   56
  4  \w    -36.00  16.00   0.50   15.00    --   -9.32 -77.00-150.00  104
  5  \w    -16.00  47.00   0.50   15.00    --   -9.32  57.00 120.00  126
  6  \w    -38.00  14.00   0.50   15.00    --   -9.32 -77.00   0.00  104
  7  \w      8.00  55.00   0.50   15.00    --    9.60-125.00-150.00   94
  8  \w     -2.00  74.00   0.50   15.00    --    9.60  19.00  60.00  152
  9  \w     11.00  37.00   0.50   15.00    --    9.60 -99.00  60.00   52
 10  \w    -35.00  -5.00   0.50   15.00    --    9.60 123.00  34.03   60
 11  \w     -7.00  42.00   0.50   15.00    --    9.60 -99.00 -90.00   98
 12  \w    -10.00  15.00   0.50   15.00    --    9.60  77.00 -90.00   50
 13  \w     17.00  42.00   0.50   15.00    --    9.60  77.00 -90.00   50
 14  \w     -9.00  17.00   0.50   15.00    --    9.60 -99.00-150.00   52
 15  \w     -1.00  24.00   0.50   15.00    --    9.60  57.00-120.00   50
 16  \w     38.00  63.00   0.50   15.00    --    9.60  57.00-120.00   50
 17  \w    -41.00  28.00   0.50   15.00    --    9.60 -77.00  60.00  138
 18  \w    -54.00  22.00   0.50   15.00    --    9.60 -19.00-120.00  152
;
_diffrn_measurement_device 'four-circle diffractometer'
_diffrn_measurement_device_type 'SuperNova, Single source at offset/far, HyPix3000'
_diffrn_measurement_method '\w scans'
_diffrn_orient_matrix_type 'CrysAlisPro convention (1999,Acta A55,543-557)'
_diffrn_orient_matrix_UB_11 0.0374649000
_diffrn_orient_matrix_UB_12 0.0194317000
_diffrn_orient_matrix_UB_13 0.0268624000
_diffrn_orient_matrix_UB_21 -0.0080588000
_diffrn_orient_matrix_UB_22 -0.0315682000
_diffrn_orient_matrix_UB_23 0.0210008000
_diffrn_orient_matrix_UB_31 0.0324422000
_diffrn_orient_matrix_UB_32 -0.0201414000
_diffrn_orient_matrix_UB_33 -0.0153501000
_diffrn_radiation_monochromator mirror
_diffrn_radiation_probe x-ray
_diffrn_radiation_type 'Mo K\a'
_diffrn_radiation_wavelength 0.71073
_diffrn_reflns_av_unetI/netI 0.1400
_diffrn_reflns_Laue_measured_fraction_full 0.993
_diffrn_reflns_Laue_measured_fraction_max 0.978
_diffrn_reflns_limit_h_max 17
_diffrn_reflns_limit_h_min -18
_diffrn_reflns_limit_k_max 19
_diffrn_reflns_limit_k_min -21
_diffrn_reflns_limit_l_max 24
_diffrn_reflns_limit_l_min -24
_diffrn_reflns_number 65667
_diffrn_reflns_point_group_measured_fraction_full 0.993
_diffrn_reflns_point_group_measured_fraction_max 0.978
_diffrn_reflns_theta_full 25.242
_diffrn_reflns_theta_max 26.428
_diffrn_reflns_theta_min 3.222
_diffrn_source 'micro-focus sealed X-ray tube'
_diffrn_source_type 'SuperNova (Mo) X-ray Source'
_exptl_absorpt_coefficient_mu 0.080
_exptl_absorpt_correction_T_max 1.00000
_exptl_absorpt_correction_T_min 0.68512
_exptl_absorpt_correction_type multi-scan
_exptl_absorpt_process_details
;
CrysAlisPro 1.171.42.90a (Rigaku Oxford Diffraction, 2023)
Empirical absorption correction using spherical harmonics,
implemented in SCALE3 ABSPACK scaling algorithm.
;
_exptl_crystal_colour colourless
_exptl_crystal_colour_primary colourless
_exptl_crystal_density_diffrn 1.264
_exptl_crystal_description block
_exptl_crystal_F_000 1856
_exptl_crystal_size_max 0.008
_exptl_crystal_size_mid 0.005
_exptl_crystal_size_min 0.004
_refine_diff_density_max 0.190
_refine_diff_density_min -0.157
_refine_diff_density_rms 0.039
_refine_ls_extinction_coef 0.0006(2)
_refine_ls_extinction_expression Fc^*^=kFc[1+0.001xFc^2^\l^3^/sin(2\q)]^-1/4^
_refine_ls_extinction_method 'SHELXL-2017/1 (Sheldrick 2017)'
_refine_ls_goodness_of_fit_ref 0.873
_refine_ls_hydrogen_treatment constr
_refine_ls_matrix_type full
_refine_ls_number_parameters 1227
_refine_ls_number_reflns 65667
_refine_ls_number_restraints 0
_refine_ls_restrained_S_all 0.873
_refine_ls_R_factor_all 0.2835
_refine_ls_R_factor_gt 0.0781
_refine_ls_shift/su_max 0.474
_refine_ls_shift/su_mean 0.105
_refine_ls_structure_factor_coef Fsqd
_refine_ls_weighting_details 'w=1/[\s^2^(Fo^2^)+(0.1496P)^2^+4.4213P] where P=(Fo^2^+2Fc^2^)/3'
_refine_ls_weighting_scheme calc
_refine_ls_wR_factor_gt 0.2932
_refine_ls_wR_factor_ref 0.4904
_reflns_Friedel_coverage 0.000
_reflns_number_gt 8756
_reflns_number_total 65667
_reflns_threshold_expression 'I > 2\s(I)'
_cod_data_source_file d4nj04322g2.cif
_cod_data_source_block gjp-plsbphbnap
_cod_database_code 7063637
_shelx_shelxl_version_number 2017/1
_chemical_oxdiff_formula 'C H N O'
_shelx_space_group_comment
;
The symmetry employed for this shelxl refinement is uniquely defined
by the following loop, which should always be used as a source of
symmetry information in preference to the above space-group names.
They are only intended as comments.
;
_olex2_refinement_description
;
1. Twinned data refinement
 Scales: 0.9429(8)
 0.0571(8)
2. Fixed Uiso
 At 1.2 times of:
  All C(H) groups, All C(H,H) groups
3.a Secondary CH2 refined with riding coordinates:
 C01K(H01A,H01B), C02I(H02A,H02B), C02Q(H02C,H02D), C02S(H02E,H02F), C02Y(H02L,
 H02N), C03E(H03K,H03M), C03F(H03C,H03E), C03I(H03F,H03I)
3.b Aromatic/amide H refined with riding coordinates:
 C00D(H00D), C00F(H00F), C00G(H00G), C00H(H00H), C00K(H00K), C00L(H00L),
 C00N(H00N), C00P(H00P), C00R(H00R), C00S(H00S), C00T(H00T), C00X(H00X),
 C012(H012), C013(H013), C015(H015), C016(H016), C017(H017), C019(H019),
 C01C(H01C), C01F(H01F), C01L(H01L), C01M(H01M), C01N(H01N), C01O(H01O),
 C01P(H01P), C01Q(H01Q), C01R(H01R), C01U(H01U), C01V(H01V), C01W(H01W),
 C01X(H01X), C020(H020), C022(H022), C023(H023), C025(H025), C026(H026),
 C028(H028), C029(H029), C02B(H02I), C02D(H02G), C02F(H02K), C02H(H02H),
 C02J(H02J), C02M(H02M), C02O(H02O), C02P(H02P), C02U(H02U), C02V(H02V),
 C02X(H02X), C030(H030), C031(H031), C032(H032), C033(H033), C035(H035),
 C037(H037), C038(H038), C039(H039), C03A(H03A), C03B(H03B), C03C(H03J),
 C03D(H03D), C03J(H03P), C03N(H03N), C03P(H03T)
3.c :
 C03G(H03G), C03H(H03H), C03L(H03L), C03M(H03R), C03O(H03O), C03Q(H03Q),
 C03R(H03U), C03S(H03S)
;
_olex2_submission_special_instructions 'No special instructions were received'
_oxdiff_exptl_absorpt_empirical_details
;
Empirical correction (ABSPACK) includes:
- Absorption correction using spherical harmonics
- Frame scaling
;
_oxdiff_exptl_absorpt_empirical_full_max 1.418
_oxdiff_exptl_absorpt_empirical_full_min 0.551

loop_
_space_group_symop_operation_xyz
'x, y, z'
'-x, -y, -z'

loop_
_atom_site_label
_atom_site_type_symbol
_atom_site_fract_x
_atom_site_fract_y
_atom_site_fract_z
_atom_site_U_iso_or_equiv
_atom_site_adp_type
_atom_site_occupancy
_atom_site_site_symmetry_order
_atom_site_calc_flag
_atom_site_refinement_flags_posn
_atom_site_refinement_flags_adp
_atom_site_refinement_flags_occupancy
_atom_site_disorder_assembly
_atom_site_disorder_group
O001 O 0.6508(7) 0.0535(6) 0.2320(5) 0.081(3) Uani 1 1 d . . . . .
O002 O 0.8502(7) 0.1964(6) 0.7680(5) 0.081(3) Uani 1 1 d . . . . .
O003 O -0.1505(7) 0.6963(6) -0.2311(5) 0.080(3) Uani 1 1 d . . . . .
O004 O -0.6513(7) 0.9463(6) -0.7318(5) 0.081(3) Uani 1 1 d . . . . .
N005 N 0.8559(8) -0.0036(6) 0.5640(6) 0.062(3) Uani 1 1 d . . . . .
O006 O 1.6505(7) -0.4460(6) 1.2320(5) 0.080(3) Uani 1 1 d . . . . .
N007 N -0.1452(9) 0.4965(7) -0.4358(6) 0.064(3) Uani 1 1 d . . . . .
N008 N 0.6450(9) 0.2529(7) 0.4362(6) 0.067(3) Uani 1 1 d . . . . .
O009 O 0.1506(7) 0.3046(6) -0.2682(5) 0.080(3) Uani 1 1 d . . . . .
N00A N 0.3548(8) 0.2463(6) 0.0641(6) 0.060(3) Uani 1 1 d . . . . .
N00B N -0.3558(8) 0.7534(6) -0.5638(6) 0.062(3) Uani 1 1 d . . . . .
O00C O 1.1511(8) -0.1956(6) 0.7321(5) 0.082(3) Uani 1 1 d . . . . .
C00D C 1.3190(10) -0.0145(8) 1.0969(7) 0.062(4) Uani 1 1 d . . . . .
H00D H 1.352400 0.017141 1.137089 0.075 Uiso 1 1 calc R U . . .
N00E N 0.1459(8) 0.5030(6) -0.0642(6) 0.062(3) Uani 1 1 d . . . . .
C00F C 0.3193(10) 0.4853(8) 0.0965(7) 0.066(4) Uani 1 1 d . . . . .
H00F H 0.353215 0.516982 0.136477 0.079 Uiso 1 1 calc R U . . .
C00G C 1.1826(10) -0.2357(7) 0.9036(7) 0.063(4) Uani 1 1 d . . . . .
H00G H 1.151154 -0.267353 0.862839 0.075 Uiso 1 1 calc R U . . .
C00H C 0.1805(10) 0.2643(7) -0.0964(7) 0.064(4) Uani 1 1 d . . . . .
H00H H 0.146026 0.232495 -0.136157 0.077 Uiso 1 1 calc R U . . .
N00I N 1.3557(8) -0.2538(6) 1.0645(5) 0.059(3) Uani 1 1 d . . . . .
N00J N 1.1459(8) 0.0035(6) 0.9362(6) 0.063(3) Uani 1 1 d . . . . .
C00K C 0.4109(10) 0.4253(8) 0.3890(8) 0.068(4) Uani 1 1 d . . . . .
H00K H 0.372548 0.457880 0.407313 0.082 Uiso 1 1 calc R U . . .
C00L C 1.0892(10) -0.1759(8) 0.6106(8) 0.068(4) Uani 1 1 d . . . . .
H00L H 1.127097 -0.208722 0.591979 0.081 Uiso 1 1 calc R U . . .
O00M O 0.3499(8) 0.4458(6) 0.2684(5) 0.084(3) Uani 1 1 d . . . . .
C00N C 0.0883(10) 0.3245(8) -0.3903(8) 0.066(4) Uani 1 1 d . . . . .
H00N H 0.126177 0.292124 -0.409423 0.079 Uiso 1 1 calc R U . . .
C00O C 1.2815(9) -0.1413(8) 1.0252(7) 0.052(4) Uani 1 1 d . . . . .
C00P C 1.1683(10) -0.1580(9) 0.9142(7) 0.069(4) Uani 1 1 d . . . . .
H00P H 1.125742 -0.137813 0.881491 0.083 Uiso 1 1 calc R U . . .
C00Q C 1.0928(11) -0.1643(8) 0.6821(8) 0.063(4) Uani 1 1 d . . . . .
C00R C -0.5892(10) 0.9258(8) -0.6105(8) 0.066(4) Uani 1 1 d . . . . .
H00R H -0.626770 0.958836 -0.591745 0.079 Uiso 1 1 calc R U . . .
C00S C 1.3316(10) -0.0919(8) 1.0860(7) 0.064(4) Uani 1 1 d . . . . .
H00S H 1.373509 -0.112476 1.118838 0.077 Uiso 1 1 calc R U . . .
C00T C 1.0936(10) 0.0494(8) 0.9557(7) 0.062(4) Uani 1 1 d . . . . .
H00T H 1.094332 0.059210 1.003797 0.074 Uiso 1 1 calc R U . . .
C00U C 0.2068(10) 0.4721(8) -0.0112(8) 0.059(4) Uani 1 1 d . . . . .
C00V C -0.4714(9) 0.8389(8) -0.5924(8) 0.054(4) Uani 1 1 d . . . . .
C00W C 0.7176(10) 0.1402(8) 0.4748(7) 0.055(4) Uani 1 1 d . . . . .
C00X C 0.3314(10) 0.4072(9) 0.0860(8) 0.070(4) Uani 1 1 d . . . . .
H00X H 0.372563 0.386508 0.119375 0.084 Uiso 1 1 calc R U . . .
C00Y C 0.5301(10) 0.3388(8) 0.4085(8) 0.056(4) Uani 1 1 d . . . . .
C00Z C 1.2933(10) -0.2224(8) 1.0127(8) 0.057(4) Uani 1 1 d . . . . .
C010 C 0.9720(10) -0.0891(8) 0.5927(8) 0.057(4) Uani 1 1 d . . . . .
C011 C 0.2192(10) 0.3909(8) -0.0245(7) 0.056(4) Uani 1 1 d . . . . .
C012 C 0.2567(9) 0.5181(8) 0.0478(8) 0.059(4) Uani 1 1 d . . . . .
H012 H 0.249205 0.571131 0.055632 0.070 Uiso 1 1 calc R U . . .
C013 C 1.2436(10) -0.2676(8) 0.9533(8) 0.065(4) Uani 1 1 d . . . . .
H013 H 1.250679 -0.320713 0.945812 0.078 Uiso 1 1 calc R U . . .
C014 C 0.7952(10) 0.0284(8) 0.5127(8) 0.055(4) Uani 1 1 d . . . . .
C015 C 0.9748(11) -0.0792(7) 0.6653(8) 0.067(4) Uani 1 1 d . . . . .
H015 H 0.935294 -0.047893 0.683706 0.080 Uiso 1 1 calc R U . . .
C016 C 1.2564(10) 0.0176(8) 1.0482(7) 0.064(4) Uani 1 1 d . . . . .
H016 H 1.247163 0.070003 1.056909 0.077 Uiso 1 1 calc R U . . .
C017 C 1.5280(10) -0.3901(8) 1.0675(7) 0.067(4) Uani 1 1 d . . . . .
H017 H 1.525931 -0.397754 1.019059 0.080 Uiso 1 1 calc R U . . .
C018 C 0.9091(11) 0.1648(8) 0.8179(9) 0.065(4) Uani 1 1 d . . . . .
C019 C -0.4082(10) 0.8014(8) -0.5445(8) 0.066(4) Uani 1 1 d . . . . .
H019 H -0.405671 0.813265 -0.496441 0.080 Uiso 1 1 calc R U . . .
C01A C 0.7814(10) 0.1090(8) 0.5260(7) 0.053(4) Uani 1 1 d . . . . .
C01B C 0.4715(11) 0.1604(8) 0.0918(8) 0.060(4) Uani 1 1 d . . . . .
C01C C 0.2427(11) 0.2317(8) -0.0484(8) 0.068(4) Uani 1 1 d . . . . .
H01C H 0.250369 0.178814 -0.057148 0.081 Uiso 1 1 calc R U . . .
C01D C -0.0294(10) 0.4115(8) -0.4078(8) 0.057(4) Uani 1 1 d . . . . .
C01E C 1.4706(10) -0.3403(8) 1.0937(8) 0.058(4) Uani 1 1 d . . . . .
C01F C 0.4661(11) 0.3645(8) 0.2910(7) 0.071(4) Uani 1 1 d . . . . .
H01F H 0.463799 0.355819 0.242641 0.085 Uiso 1 1 calc R U . . .
C01G C -0.2067(10) 0.5284(8) -0.4881(8) 0.055(4) Uani 1 1 d . . . . .
C01H C -0.2933(10) 0.7234(8) -0.5115(7) 0.051(4) Uani 1 1 d . . . . .
C01I C 0.2926(10) 0.2758(8) 0.0114(8) 0.057(4) Uani 1 1 d . . . . .
C01J C 0.5911(11) 0.0853(8) 0.1827(8) 0.062(4) Uani 1 1 d . . . . .
C01K C 0.7875(10) 0.2456(9) 0.7905(8) 0.074(5) Uani 1 1 d . . . . .
H01A H 0.759198 0.221834 0.827408 0.089 Uiso 1 1 calc R U . . .
H01B H 0.736929 0.247662 0.751275 0.089 Uiso 1 1 calc R U . . .
C01L C -0.2425(10) 0.7668(8) -0.4521(7) 0.066(4) Uani 1 1 d . . . . .
H01L H -0.248793 0.820021 -0.443559 0.079 Uiso 1 1 calc R U . . .
C01M C 0.1688(10) 0.3425(8) -0.0863(7) 0.063(4) Uani 1 1 d . . . . .
H01M H 0.128267 0.363837 -0.119588 0.076 Uiso 1 1 calc R U . . .
C01N C -0.0254(10) 0.4203(8) -0.3346(8) 0.064(4) Uani 1 1 d . . . . .
H01N H -0.064822 0.451404 -0.315694 0.076 Uiso 1 1 calc R U . . .
C01O C -0.5355(11) 0.8661(8) -0.7082(7) 0.069(4) Uani 1 1 d . . . . .
H01O H -0.538422 0.858368 -0.756687 0.083 Uiso 1 1 calc R U . . .
C01P C 1.0353(11) -0.1155(8) 0.7095(8) 0.075(5) Uani 1 1 d . . . . .
H01P H 1.038139 -0.107463 0.757931 0.090 Uiso 1 1 calc R U . . .
C01Q C 0.4718(10) 0.3880(8) 0.4331(8) 0.065(4) Uani 1 1 d . . . . .
H01Q H 0.473779 0.396352 0.481414 0.078 Uiso 1 1 calc R U . . .
C01R C 0.4084(10) 0.2000(8) 0.0443(8) 0.064(4) Uani 1 1 d . . . . .
H01R H 0.407582 0.190421 -0.003778 0.077 Uiso 1 1 calc R U . . .
C01S C 1.2185(9) -0.1090(8) 0.9750(7) 0.051(3) Uani 1 1 d . . . . .
C01T C 1.6640(14) -0.5746(11) 1.1822(9) 0.086(6) Uani 1 1 d . . . . .
C01U C 0.5285(10) 0.1098(8) 0.0661(7) 0.066(4) Uani 1 1 d . . . . .
H01U H 0.526417 0.101363 0.017795 0.079 Uiso 1 1 calc R U . . .
C01V C -0.3307(10) 0.5930(8) -0.5854(7) 0.061(4) Uani 1 1 d . . . . .
H01V H -0.371666 0.614080 -0.618554 0.073 Uiso 1 1 calc R U . . .
C01W C 0.0925(10) 0.5492(8) -0.0457(7) 0.062(4) Uani 1 1 d . . . . .
H01W H 0.092969 0.559329 0.002296 0.074 Uiso 1 1 calc R U . . .
C01X C 0.5920(10) 0.3001(8) 0.4559(7) 0.064(4) Uani 1 1 d . . . . .
H01X H 0.593134 0.310371 0.503974 0.077 Uiso 1 1 calc R U . . .
C01Y C -0.2819(10) 0.6423(8) -0.5248(7) 0.054(4) Uani 1 1 d . . . . .
C01Z C -0.0918(11) 0.6651(8) -0.1819(9) 0.069(4) Uani 1 1 d . . . . .
C020 C 1.5340(11) -0.3662(7) 1.2097(7) 0.066(4) Uani 1 1 d . . . . .
H020 H 1.535989 -0.359176 1.258101 0.079 Uiso 1 1 calc R U . . .
C021 C -0.2193(10) 0.6093(8) -0.4752(7) 0.055(4) Uani 1 1 d . . . . .
C022 C -0.5290(10) 0.8881(8) -0.5669(7) 0.063(4) Uani 1 1 d . . . . .
H022 H -0.526847 0.895994 -0.518485 0.076 Uiso 1 1 calc R U . . .
C023 C 0.9736(10) 0.1391(9) 0.9338(8) 0.071(4) Uani 1 1 d . . . . .
H023 H 0.976244 0.146967 0.982269 0.086 Uiso 1 1 calc R U . . .
C024 C 1.2087(10) -0.0273(8) 0.9880(8) 0.058(4) Uani 1 1 d . . . . .
C025 C -0.0259(10) 0.6392(8) -0.0658(8) 0.068(4) Uani 1 1 d . . . . .
H025 H -0.021741 0.647709 -0.017171 0.081 Uiso 1 1 calc R U . . .
C026 C -0.2569(10) 0.4831(9) -0.5470(8) 0.068(4) Uani 1 1 d . . . . .
H026 H -0.249745 0.429930 -0.554494 0.081 Uiso 1 1 calc R U . . .
C027 C 0.4081(10) 0.4134(9) 0.3178(8) 0.064(4) Uani 1 1 d . . . . .
C028 C 0.9658(10) 0.1160(8) 0.7908(7) 0.068(4) Uani 1 1 d . . . . .
H028 H 0.962583 0.107760 0.742265 0.081 Uiso 1 1 calc R U . . .
C029 C 0.6700(10) 0.0917(8) 0.4138(7) 0.062(4) Uani 1 1 d . . . . .
H029 H 0.629517 0.112537 0.380065 0.074 Uiso 1 1 calc R U . . .
C02A C -0.1651(14) 0.8247(10) -0.1812(9) 0.087(6) Uani 1 1 d . . . . .
C02B C 0.5263(10) 0.3293(8) 0.3363(8) 0.071(4) Uani 1 1 d . . . . .
H02I H 0.566012 0.297936 0.318038 0.085 Uiso 1 1 calc R U . . .
C02C C 0.0296(10) 0.5884(8) -0.0935(8) 0.061(4) Uani 1 1 d . . . . .
C02D C 0.0348(11) 0.3842(8) -0.2905(7) 0.070(4) Uani 1 1 d . . . . .
H02G H 0.037564 0.392311 -0.242078 0.084 Uiso 1 1 calc R U . . .
C02E C 0.0924(10) 0.3352(8) -0.3176(8) 0.058(4) Uani 1 1 d . . . . .
C02F C 0.7446(11) -0.0165(9) 0.4539(8) 0.071(4) Uani 1 1 d . . . . .
H02K H 0.751111 -0.069769 0.446488 0.085 Uiso 1 1 calc R U . . .
C02G C 1.0309(11) 0.0892(7) 0.9073(8) 0.059(4) Uani 1 1 d . . . . .
C02H C -0.0875(10) 0.6776(8) -0.1099(8) 0.068(4) Uani 1 1 d . . . . .
H02H H -0.124894 0.710822 -0.091205 0.082 Uiso 1 1 calc R U . . .
C02I C 0.7132(10) 0.0032(9) 0.2094(8) 0.077(5) Uani 1 1 d . . . . .
H02A H 0.762611 -0.000521 0.248923 0.092 Uiso 1 1 calc R U . . .
H02B H 0.743131 0.027272 0.173358 0.092 Uiso 1 1 calc R U . . .
C02J C 0.4743(10) 0.1703(8) 0.1645(8) 0.071(4) Uani 1 1 d . . . . .
H02J H 0.434755 0.201650 0.182838 0.085 Uiso 1 1 calc R U . . .
C02K C 0.7059(10) 0.2213(9) 0.4875(8) 0.059(4) Uani 1 1 d . . . . .
C02L C -0.5934(10) 0.9142(8) -0.6820(8) 0.060(4) Uani 1 1 d . . . . .
C02M C 1.4744(11) -0.3287(8) 1.1660(8) 0.067(4) Uani 1 1 d . . . . .
H02M H 1.436690 -0.295645 1.184612 0.080 Uiso 1 1 calc R U . . .
C02N C 0.6663(13) -0.0763(11) 0.1814(9) 0.081(5) Uani 1 1 d . . . . .
C02O C -0.0917(10) 0.4492(8) -0.4560(7) 0.062(4) Uani 1 1 d . . . . .
H02O H -0.093015 0.438585 -0.504041 0.075 Uiso 1 1 calc R U . . .
C02P C 0.7565(10) 0.2672(8) 0.5467(8) 0.065(4) Uani 1 1 d . . . . .
H02P H 0.750626 0.320610 0.553934 0.078 Uiso 1 1 calc R U . . .
C02Q C -0.2137(10) 0.7461(8) -0.2092(8) 0.076(5) Uani 1 1 d . . . . .
H02C H -0.244219 0.722099 -0.173427 0.091 Uiso 1 1 calc R U . . .
H02D H -0.262434 0.750136 -0.249079 0.091 Uiso 1 1 calc R U . . .
C02R C 1.5920(11) -0.4150(8) 1.1822(8) 0.062(4) Uani 1 1 d . . . . .
C02S C 1.7126(11) -0.4958(9) 1.2093(8) 0.081(5) Uani 1 1 d . . . . .
H02E H 1.762406 -0.499501 1.248613 0.097 Uiso 1 1 calc R U . . .
H02F H 1.741929 -0.472099 1.172853 0.097 Uiso 1 1 calc R U . . .
C02T C 0.2822(9) 0.3578(8) 0.0253(7) 0.053(4) Uani 1 1 d . . . . .
C02U C -0.4745(10) 0.8297(7) -0.6658(7) 0.062(4) Uani 1 1 d . . . . .
H02U H -0.435053 0.798895 -0.685003 0.074 Uiso 1 1 calc R U . . .
C02V C 0.0278(10) 0.3624(8) -0.4334(7) 0.061(4) Uani 1 1 d . . . . .
H02V H 0.025198 0.354556 -0.481860 0.074 Uiso 1 1 calc R U . . .
C02W C -0.6638(12) 1.0750(11) -0.6806(8) 0.075(5) Uani 1 1 d . . . . .
C02X C -0.1700(9) 0.6571(8) -0.4142(7) 0.057(4) Uani 1 1 d . . . . .
H02X H -0.129388 0.635526 -0.381211 0.068 Uiso 1 1 calc R U . . .
C02Y C 1.2139(11) -0.2455(9) 0.7092(8) 0.082(5) Uani 1 1 d . . . . .
H02L H 1.263462 -0.249479 0.748645 0.098 Uiso 1 1 calc R U . . .
H02N H 1.243533 -0.221535 0.673064 0.098 Uiso 1 1 calc R U . . .
C02Z C 0.8333(13) 0.3264(12) 0.8169(9) 0.081(5) Uani 1 1 d . . . . .
C030 C 1.0285(10) -0.1381(8) 0.5667(7) 0.063(4) Uani 1 1 d . . . . .
H030 H 1.025916 -0.145998 0.518269 0.076 Uiso 1 1 calc R U . . .
C031 C 0.5346(10) 0.1343(8) 0.2092(8) 0.070(4) Uani 1 1 d . . . . .
H031 H 0.537451 0.142997 0.257618 0.084 Uiso 1 1 calc R U . . .
C032 C 1.5871(10) -0.4280(8) 1.1108(8) 0.063(4) Uani 1 1 d . . . . .
H032 H 1.623550 -0.462139 1.092150 0.076 Uiso 1 1 calc R U . . .
C033 C 1.4084(10) -0.3012(8) 1.0445(7) 0.059(4) Uani 1 1 d . . . . .
H033 H 1.407646 -0.311538 0.996486 0.070 Uiso 1 1 calc R U . . .
C034 C 0.3347(12) 0.5745(11) 0.3177(8) 0.073(5) Uani 1 1 d . . . . .
C035 C -0.0349(10) 0.6165(8) -0.2097(7) 0.063(4) Uani 1 1 d . . . . .
H035 H -0.037381 0.609337 -0.258138 0.076 Uiso 1 1 calc R U . . .
C036 C 1.1650(13) -0.3252(11) 0.6813(8) 0.077(5) Uani 1 1 d . . . . .
C037 C 0.0248(10) 0.5792(8) -0.1661(8) 0.063(4) Uani 1 1 d . . . . .
H037 H 0.062889 0.547109 -0.185351 0.076 Uiso 1 1 calc R U . . .
C038 C 1.0269(10) 0.0794(8) 0.8350(8) 0.065(4) Uani 1 1 d . . . . .
H038 H 1.065860 0.047787 0.816133 0.078 Uiso 1 1 calc R U . . .
C039 C 0.9090(10) -0.0514(8) 0.5448(7) 0.062(4) Uani 1 1 d . . . . .
H039 H 0.907100 -0.062881 0.496747 0.074 Uiso 1 1 calc R U . . .
C03A C 0.9130(10) 0.1772(8) 0.8898(8) 0.066(4) Uani 1 1 d . . . . .
H03A H 0.875563 0.210464 0.908334 0.079 Uiso 1 1 calc R U . . .
C03B C 0.5877(11) 0.0721(8) 0.1108(8) 0.070(4) Uani 1 1 d . . . . .
H03B H 0.624956 0.038254 0.092789 0.084 Uiso 1 1 calc R U . . .
C03C C 0.8304(10) 0.1578(8) 0.5859(7) 0.058(4) Uani 1 1 d . . . . .
H03J H 0.872513 0.137381 0.618796 0.070 Uiso 1 1 calc R U . . .
C03D C -0.3196(10) 0.5153(9) -0.5968(7) 0.070(4) Uani 1 1 d . . . . .
H03D H -0.353112 0.483774 -0.637096 0.084 Uiso 1 1 calc R U . . .
C03E C 0.2859(10) 0.4953(9) 0.2914(8) 0.078(5) Uani 1 1 d . . . . .
H03K H 0.257499 0.471719 0.328329 0.093 Uiso 1 1 calc R U . . .
H03M H 0.235571 0.498343 0.252296 0.093 Uiso 1 1 calc R U . . .
C03F C -0.7147(10) 0.9964(9) -0.7085(8) 0.081(5) Uani 1 1 d . . . . .
H03C H -0.744424 0.972491 -0.672353 0.097 Uiso 1 1 calc R U . . .
H03E H -0.764146 1.001036 -0.747818 0.097 Uiso 1 1 calc R U . . .
C03G C 0.1255(14) 0.1104(10) -0.3402(8) 0.107(7) Uani 1 1 d . . . . .
H03G H 0.094624 0.059457 -0.357839 0.128 Uiso 1 1 calc R U . . .
C03H C 0.6247(14) -0.1390(12) 0.1606(9) 0.107(7) Uani 1 1 d . . . . .
H03H H 0.591383 -0.189394 0.143881 0.129 Uiso 1 1 calc R U . . .
C03I C 0.2144(10) 0.2555(9) -0.2908(8) 0.078(5) Uani 1 1 d . . . . .
H03F H 0.264389 0.252237 -0.251505 0.093 Uiso 1 1 calc R U . . .
H03I H 0.243166 0.279105 -0.327499 0.093 Uiso 1 1 calc R U . . .
C03J C 0.8175(11) 0.2337(9) 0.5965(7) 0.073(4) Uani 1 1 d . . . . .
H03P H 0.849296 0.264773 0.637491 0.088 Uiso 1 1 calc R U . . .
C03K C 0.1645(12) 0.1747(11) -0.3179(8) 0.075(5) Uani 1 1 d . . . . .
C03L C -0.6261(13) 1.1401(10) -0.6611(9) 0.100(6) Uani 1 1 d . . . . .
H03L H -0.596113 1.191852 -0.645634 0.120 Uiso 1 1 calc R U . . .
C03M C 1.1263(14) -0.3902(11) 0.6607(9) 0.106(6) Uani 1 1 d . . . . .
H03R H 1.095779 -0.441539 0.644443 0.127 Uiso 1 1 calc R U . . .
C03N C -0.1808(10) 0.7334(9) -0.4030(8) 0.077(5) Uani 1 1 d . . . . .
H03N H -0.147283 0.764393 -0.362513 0.092 Uiso 1 1 calc R U . . .
C03O C -0.1289(13) 0.8888(10) -0.1625(9) 0.101(6) Uani 1 1 d . . . . .
H03O H -0.099466 0.940737 -0.147385 0.122 Uiso 1 1 calc R U . . .
C03P C 0.6823(11) 0.0157(9) 0.4039(7) 0.072(4) Uani 1 1 d . . . . .
H03T H 0.649545 -0.016141 0.363646 0.086 Uiso 1 1 calc R U . . .
C03Q C 1.6287(15) -0.6390(12) 1.1613(9) 0.108(7) Uani 1 1 d . . . . .
H03Q H 1.600215 -0.690716 1.144380 0.130 Uiso 1 1 calc R U . . .
C03R C 0.3738(14) 0.6391(11) 0.3384(9) 0.102(6) Uani 1 1 d . . . . .
H03U H 0.404795 0.690302 0.354786 0.123 Uiso 1 1 calc R U . . .
C03S C 0.8753(14) 0.3887(13) 0.8396(9) 0.114(7) Uani 1 1 d . . . . .
H03S H 0.908966 0.438533 0.857812 0.137 Uiso 1 1 calc R U . . .

loop_
_atom_site_aniso_label
_atom_site_aniso_U_11
_atom_site_aniso_U_22
_atom_site_aniso_U_33
_atom_site_aniso_U_23
_atom_site_aniso_U_13
_atom_site_aniso_U_12
O001 0.084(8) 0.086(7) 0.073(7) 0.001(6) 0.004(6) 0.028(7)
O002 0.086(8) 0.091(7) 0.073(8) 0.003(6) 0.006(7) 0.041(7)
O003 0.083(8) 0.086(7) 0.070(7) 0.005(6) -0.003(6) 0.033(7)
O004 0.088(8) 0.088(8) 0.069(7) 0.005(6) 0.000(6) 0.038(7)
N005 0.070(9) 0.059(7) 0.059(8) 0.020(6) 0.008(7) 0.013(7)
O006 0.085(8) 0.092(8) 0.062(7) 0.002(6) -0.004(6) 0.031(7)
N007 0.064(9) 0.061(8) 0.069(9) 0.013(7) 0.014(7) 0.011(7)
N008 0.069(9) 0.066(8) 0.065(9) 0.008(7) 0.008(7) 0.016(7)
O009 0.083(8) 0.090(7) 0.068(7) 0.000(6) -0.004(6) 0.039(7)
N00A 0.062(9) 0.055(7) 0.063(8) 0.009(6) 0.007(7) 0.010(7)
N00B 0.071(9) 0.052(7) 0.061(8) 0.009(6) 0.009(7) 0.008(7)
O00C 0.089(8) 0.090(7) 0.066(7) -0.001(6) 0.001(7) 0.032(7)
C00D 0.068(11) 0.055(9) 0.057(10) 0.005(7) 0.002(8) -0.004(8)
N00E 0.066(9) 0.052(7) 0.071(9) 0.014(6) 0.012(7) 0.016(7)
C00F 0.059(11) 0.047(9) 0.079(11) -0.004(8) -0.001(9) -0.009(8)
C00G 0.088(12) 0.041(8) 0.058(10) 0.000(7) 0.018(9) 0.003(8)
C00H 0.076(11) 0.043(9) 0.064(10) 0.004(7) 0.003(9) -0.010(8)
N00I 0.064(9) 0.055(7) 0.058(8) 0.006(6) 0.007(7) 0.009(7)
N00J 0.065(9) 0.055(8) 0.071(9) 0.012(7) 0.014(7) 0.015(7)
C00K 0.053(10) 0.078(10) 0.074(12) -0.003(9) 0.009(9) 0.019(9)
C00L 0.053(10) 0.075(10) 0.069(11) -0.014(9) 0.006(9) 0.011(9)
O00M 0.091(8) 0.090(8) 0.072(7) -0.005(6) 0.003(7) 0.040(7)
C00N 0.048(10) 0.074(10) 0.072(12) -0.008(9) 0.016(9) 0.003(8)
C00O 0.047(9) 0.056(9) 0.051(9) 0.008(8) 0.011(8) 0.000(8)
C00P 0.063(11) 0.085(11) 0.058(10) 0.009(9) 0.001(9) 0.018(10)
C00Q 0.061(11) 0.062(10) 0.059(11) -0.003(9) -0.006(9) 0.007(9)
C00R 0.055(10) 0.080(10) 0.065(11) 0.000(9) 0.014(9) 0.019(9)
C00S 0.073(11) 0.071(11) 0.050(10) 0.007(8) 0.004(8) 0.022(9)
C00T 0.066(11) 0.059(9) 0.061(10) 0.025(8) 0.006(9) 0.005(9)
C00U 0.059(10) 0.059(10) 0.064(11) 0.018(8) 0.018(9) 0.018(9)
C00V 0.043(9) 0.057(9) 0.064(11) 0.014(8) 0.011(8) 0.008(8)
C00W 0.065(11) 0.053(9) 0.052(9) 0.016(8) 0.021(8) 0.012(9)
C00X 0.059(11) 0.081(12) 0.071(11) 0.012(9) 0.007(9) 0.015(10)
C00Y 0.058(10) 0.055(9) 0.053(10) 0.007(8) 0.013(9) 0.002(8)
C00Z 0.058(10) 0.062(10) 0.052(10) 0.004(8) 0.011(8) 0.010(9)
C010 0.048(10) 0.060(9) 0.057(11) 0.008(8) 0.000(8) 0.003(8)
C011 0.063(11) 0.051(9) 0.054(10) 0.005(8) 0.017(8) 0.002(8)
C012 0.050(10) 0.046(8) 0.072(11) 0.002(8) 0.003(9) -0.010(8)
C013 0.080(12) 0.046(8) 0.069(11) 0.018(8) 0.015(9) 0.004(9)
C014 0.056(10) 0.051(9) 0.054(10) 0.005(8) 0.010(8) -0.005(8)
C015 0.086(12) 0.053(9) 0.060(11) 0.000(8) 0.010(10) 0.015(9)
C016 0.072(11) 0.054(9) 0.063(10) 0.001(8) 0.011(9) 0.010(9)
C017 0.067(11) 0.087(11) 0.050(9) 0.002(8) 0.022(9) 0.019(10)
C018 0.059(11) 0.064(10) 0.074(12) 0.018(9) 0.006(10) 0.015(9)
C019 0.066(11) 0.062(10) 0.072(11) 0.008(9) 0.014(9) 0.011(9)
C01A 0.047(9) 0.049(8) 0.064(10) 0.008(8) 0.021(8) 0.000(8)
C01B 0.077(12) 0.051(9) 0.051(10) 0.009(8) 0.007(9) 0.004(8)
C01C 0.081(12) 0.053(9) 0.064(11) 0.002(8) 0.009(9) 0.000(9)
C01D 0.044(10) 0.063(9) 0.066(11) 0.011(8) 0.014(9) 0.005(8)
C01E 0.052(10) 0.057(9) 0.060(11) 0.003(8) 0.003(9) 0.003(8)
C01F 0.088(12) 0.070(10) 0.054(10) -0.008(8) 0.013(9) 0.021(10)
C01G 0.048(10) 0.054(9) 0.061(10) 0.009(8) 0.008(8) 0.001(8)
C01H 0.058(10) 0.043(8) 0.055(10) 0.009(7) 0.016(8) 0.010(8)
C01I 0.061(11) 0.050(9) 0.064(11) 0.020(8) 0.018(9) 0.012(8)
C01J 0.067(11) 0.055(9) 0.064(11) 0.017(9) 0.008(10) 0.008(8)
C01K 0.061(11) 0.075(11) 0.086(12) 0.011(9) 0.009(10) 0.012(10)
C01L 0.078(12) 0.054(9) 0.063(10) -0.008(8) 0.014(9) 0.007(9)
C01M 0.068(11) 0.061(10) 0.064(10) 0.010(8) 0.016(9) 0.013(9)
C01N 0.064(11) 0.070(10) 0.057(10) -0.007(8) 0.016(9) 0.013(9)
C01O 0.089(13) 0.070(10) 0.048(9) 0.004(8) 0.007(9) 0.019(10)
C01P 0.091(13) 0.067(10) 0.058(10) -0.011(8) -0.007(9) 0.023(10)
C01Q 0.058(11) 0.070(10) 0.067(11) 0.006(8) 0.023(9) 0.003(9)
C01R 0.065(11) 0.060(10) 0.069(11) 0.014(8) 0.016(9) 0.005(9)
C01S 0.047(9) 0.049(8) 0.055(9) 0.013(7) 0.007(8) 0.002(7)
C01T 0.115(17) 0.077(12) 0.085(13) 0.010(11) 0.047(12) 0.043(13)
C01U 0.077(12) 0.074(10) 0.049(9) 0.004(8) 0.020(9) 0.013(9)
C01V 0.062(11) 0.051(9) 0.064(11) 0.017(8) 0.007(9) -0.010(8)
C01W 0.057(11) 0.063(10) 0.065(10) 0.012(8) 0.010(9) 0.005(9)
C01X 0.073(12) 0.059(9) 0.062(10) 0.019(8) 0.014(9) 0.009(9)
C01Y 0.050(10) 0.069(10) 0.043(9) 0.014(8) 0.006(8) 0.009(8)
C01Z 0.061(11) 0.064(10) 0.087(13) 0.015(10) 0.016(10) 0.020(9)
C020 0.085(12) 0.054(9) 0.060(10) -0.005(8) 0.017(9) 0.015(9)
C021 0.062(10) 0.059(9) 0.044(9) 0.004(8) 0.018(8) -0.001(8)
C022 0.058(10) 0.080(10) 0.058(10) 0.016(8) 0.020(9) 0.020(9)
C023 0.069(11) 0.085(11) 0.064(11) 0.020(9) 0.020(9) 0.011(10)
C024 0.062(11) 0.058(10) 0.059(10) 0.019(8) 0.016(9) 0.017(9)
C025 0.079(12) 0.060(9) 0.066(11) 0.016(8) 0.015(10) 0.008(9)
C026 0.066(11) 0.080(11) 0.063(11) 0.002(9) 0.016(9) 0.026(10)
C027 0.055(10) 0.076(11) 0.055(11) 0.004(9) -0.006(9) 0.010(9)
C028 0.071(11) 0.071(10) 0.058(10) -0.011(8) 0.006(9) 0.014(9)
C029 0.066(11) 0.064(10) 0.051(10) 0.007(8) 0.006(8) 0.003(9)
C02A 0.130(17) 0.058(10) 0.091(13) 0.016(10) 0.048(12) 0.035(12)
C02B 0.072(12) 0.064(10) 0.073(12) -0.001(9) -0.002(10) 0.022(9)
C02C 0.066(11) 0.045(8) 0.075(12) 0.006(8) 0.014(9) 0.011(8)
C02D 0.085(12) 0.078(11) 0.049(10) 0.002(8) 0.004(9) 0.027(10)
C02E 0.052(10) 0.051(9) 0.069(11) 0.004(8) 0.002(9) 0.007(8)
C02F 0.076(12) 0.063(10) 0.083(12) 0.023(10) 0.021(10) 0.027(10)
C02G 0.077(12) 0.045(8) 0.057(10) 0.007(8) 0.018(9) 0.008(8)
C02H 0.080(12) 0.074(10) 0.062(11) 0.014(9) 0.033(10) 0.022(9)
C02I 0.063(12) 0.090(12) 0.083(12) 0.013(10) 0.014(10) 0.030(11)
C02J 0.060(11) 0.071(10) 0.083(12) 0.003(9) 0.009(9) 0.023(9)
C02K 0.052(10) 0.069(11) 0.053(10) 0.008(8) 0.001(8) 0.003(9)
C02L 0.053(10) 0.062(9) 0.062(11) -0.006(8) 0.001(9) 0.014(8)
C02M 0.082(12) 0.056(9) 0.062(11) -0.005(8) 0.005(9) 0.025(9)
C02N 0.082(15) 0.081(13) 0.080(13) 0.006(11) 0.015(11) 0.014(12)
C02O 0.055(11) 0.072(10) 0.057(10) 0.000(8) 0.010(9) 0.003(9)
C02P 0.078(12) 0.051(9) 0.068(11) 0.018(8) 0.016(9) 0.010(9)
C02Q 0.073(12) 0.066(10) 0.094(12) 0.020(9) 0.008(10) 0.035(10)
C02R 0.061(11) 0.065(10) 0.055(11) 0.004(9) -0.003(9) 0.011(8)
C02S 0.072(12) 0.086(12) 0.092(12) 0.014(10) 0.012(10) 0.033(11)
C02T 0.044(9) 0.061(10) 0.051(9) 0.018(8) 0.006(8) -0.004(8)
C02U 0.068(11) 0.063(9) 0.054(10) -0.003(8) 0.006(9) 0.018(9)
C02V 0.055(10) 0.078(10) 0.053(10) 0.009(8) 0.011(8) 0.015(9)
C02W 0.078(14) 0.082(12) 0.074(12) 0.027(11) 0.024(10) 0.017(11)
C02X 0.059(10) 0.050(9) 0.060(10) 0.017(8) 0.007(8) 0.006(8)
C02Y 0.077(13) 0.092(13) 0.075(11) 0.002(10) 0.003(10) 0.026(12)
C02Z 0.070(14) 0.111(15) 0.062(11) 0.006(11) 0.002(10) 0.034(12)
C030 0.062(11) 0.069(10) 0.063(10) 0.010(8) 0.018(9) 0.015(9)
C031 0.068(11) 0.066(10) 0.069(11) -0.021(8) 0.003(9) 0.017(9)
C032 0.057(10) 0.071(10) 0.068(11) 0.022(9) 0.017(9) 0.022(8)
C033 0.062(11) 0.057(9) 0.057(10) 0.006(8) 0.018(9) 0.003(8)
C034 0.072(14) 0.084(12) 0.072(12) 0.018(11) 0.023(10) 0.024(12)
C035 0.073(11) 0.063(9) 0.051(10) 0.006(8) 0.003(9) 0.011(9)
C036 0.087(15) 0.074(11) 0.076(12) 0.005(10) 0.025(10) 0.020(12)
C037 0.073(11) 0.061(9) 0.055(10) 0.004(8) 0.013(9) 0.013(9)
C038 0.063(11) 0.062(9) 0.070(11) 0.003(9) 0.009(9) 0.014(8)
C039 0.062(11) 0.057(9) 0.064(10) -0.003(8) 0.013(9) 0.005(8)
C03A 0.070(12) 0.067(10) 0.072(12) 0.013(9) 0.036(10) 0.017(9)
C03B 0.075(12) 0.079(10) 0.069(11) 0.024(9) 0.030(10) 0.030(9)
C03C 0.064(10) 0.049(9) 0.055(10) 0.005(7) 0.001(8) -0.003(8)
C03D 0.071(11) 0.073(11) 0.058(10) 0.005(8) -0.002(9) 0.000(9)
C03E 0.057(11) 0.085(12) 0.085(12) 0.005(10) -0.003(9) 0.013(10)
C03F 0.057(11) 0.083(12) 0.100(13) 0.007(10) 0.002(10) 0.022(11)
C03G 0.152(19) 0.078(12) 0.085(13) -0.018(11) 0.039(13) -0.001(13)
C03H 0.124(18) 0.104(15) 0.093(15) 0.015(13) 0.037(13) -0.005(14)
C03I 0.060(11) 0.081(11) 0.086(12) -0.001(9) -0.004(9) 0.017(10)
C03J 0.086(13) 0.076(11) 0.056(10) 0.002(8) 0.010(9) 0.013(10)
C03K 0.072(13) 0.095(13) 0.062(11) 0.002(10) 0.011(9) 0.027(11)
C03L 0.123(17) 0.063(11) 0.117(15) 0.012(11) 0.049(13) -0.007(12)
C03M 0.130(18) 0.088(13) 0.100(14) 0.001(12) 0.041(13) 0.001(14)
C03N 0.066(11) 0.098(13) 0.066(11) 0.019(9) -0.002(9) 0.024(10)
C03O 0.132(18) 0.075(12) 0.108(14) 0.014(12) 0.044(13) 0.021(13)
C03P 0.087(13) 0.061(10) 0.065(11) -0.002(8) 0.015(9) 0.006(10)
C03Q 0.16(2) 0.099(14) 0.079(13) -0.001(12) 0.031(13) 0.043(16)
C03R 0.133(18) 0.084(13) 0.091(14) 0.000(12) 0.048(13) -0.004(14)
C03S 0.110(18) 0.138(18) 0.082(14) -0.021(13) 0.017(12) 0.000(15)

loop_
_atom_type_symbol
_atom_type_description
_atom_type_scat_dispersion_real
_atom_type_scat_dispersion_imag
_atom_type_scat_source
C C 0.0033 0.0016 'International Tables Vol C Tables 4.2.6.8 and 6.1.1.4'
H H 0.0000 0.0000 'International Tables Vol C Tables 4.2.6.8 and 6.1.1.4'
N N 0.0061 0.0033 'International Tables Vol C Tables 4.2.6.8 and 6.1.1.4'
O O 0.0106 0.0060 'International Tables Vol C Tables 4.2.6.8 and 6.1.1.4'

loop_
_geom_angle_atom_site_label_1
_geom_angle_atom_site_label_2
_geom_angle_atom_site_label_3
_geom_angle
_geom_angle_site_symmetry_1
_geom_angle_site_symmetry_3
_geom_angle_publ_flag
C01J O001 C02I 119.6(11) . . ?
C018 O002 C01K 118.8(11) . . ?
C01Z O003 C02Q 119.7(11) . . ?
C02L O004 C03F 118.4(11) . . ?
C039 N005 C014 119.8(12) . . ?
C02R O006 C02S 118.4(11) . . ?
C02O N007 C01G 118.6(12) . . ?
C01X N008 C02K 119.2(13) . . ?
C02E O009 C03I 118.6(11) . . ?
C01R N00A C01I 117.9(12) . . ?
C019 N00B C01H 118.9(12) . . ?
C00Q O00C C02Y 118.4(11) . . ?
C00S C00D H00D 119.8 . . ?
C00S C00D C016 120.5(13) . . ?
C016 C00D H00D 119.7 . . ?
C01W N00E C00U 118.8(13) . . ?
C00X C00F H00F 119.5 . . ?
C00X C00F C012 121.1(14) . . ?
C012 C00F H00F 119.5 . . ?
C00P C00G H00G 119.5 . . ?
C00P C00G C013 120.7(14) . . ?
C013 C00G H00G 119.7 . . ?
C01C C00H H00H 119.3 . . ?
C01M C00H H00H 119.4 . . ?
C01M C00H C01C 121.3(14) . . ?
C033 N00I C00Z 119.1(12) . . ?
C00T N00J C024 119.0(12) . . ?
C01Q C00K H00K 120.6 . . ?
C027 C00K H00K 120.7 . . ?
C027 C00K C01Q 118.7(14) . . ?
C00Q C00L H00L 120.3 . . ?
C00Q C00L C030 119.0(13) . . ?
C030 C00L H00L 120.7 . . ?
C027 O00M C03E 119.1(12) . . ?
C02E C00N H00N 120.4 . . ?
C02V C00N H00N 120.2 . . ?
C02V C00N C02E 119.4(13) . . ?
C00S C00O C00Z 121.8(13) . . ?
C01S C00O C00S 119.2(11) . . ?
C01S C00O C00Z 119.1(12) . . ?
C00G C00P H00P 120.1 . . ?
C00G C00P C01S 119.7(13) . . ?
C01S C00P H00P 120.2 . . ?
O00C C00Q C01P 114.2(14) . . ?
C00L C00Q O00C 125.7(14) . . ?
C00L C00Q C01P 120.1(14) . . ?
C022 C00R H00R 120.4 . . ?
C02L C00R H00R 120.3 . . ?
C02L C00R C022 119.3(13) . . ?
C00D C00S C00O 120.8(13) . . ?
C00D C00S H00S 119.6 . . ?
C00O C00S H00S 119.6 . . ?
N00J C00T H00T 118.0 . . ?
N00J C00T C02G 123.8(14) . . ?
C02G C00T H00T 118.2 . . ?
N00E C00U C011 116.9(14) . . ?
C012 C00U N00E 122.5(13) . . ?
C012 C00U C011 120.5(13) . . ?
C022 C00V C019 120.5(14) . . ?
C022 C00V C02U 117.5(13) . . ?
C02U C00V C019 121.9(13) . . ?
C029 C00W C01A 119.9(11) . . ?
C029 C00W C02K 122.1(14) . . ?
C02K C00W C01A 117.9(13) . . ?
C00F C00X H00X 119.6 . . ?
C00F C00X C02T 120.9(14) . . ?
C02T C00X H00X 119.5 . . ?
C01Q C00Y C01X 121.5(14) . . ?
C02B C00Y C01Q 116.7(14) . . ?
C02B C00Y C01X 121.8(14) . . ?
N00I C00Z C00O 118.0(13) . . ?
C013 C00Z N00I 122.4(13) . . ?
C013 C00Z C00O 119.6(14) . . ?
C015 C010 C039 121.5(14) . . ?
C030 C010 C015 118.6(13) . . ?
C030 C010 C039 119.9(14) . . ?
C01M C011 C00U 121.2(14) . . ?
C02T C011 C00U 119.3(13) . . ?
C02T C011 C01M 119.5(11) . . ?
C00F C012 H012 120.1 . . ?
C00U C012 C00F 119.9(13) . . ?
C00U C012 H012 120.0 . . ?
C00G C013 H013 119.2 . . ?
C00Z C013 C00G 121.4(13) . . ?
C00Z C013 H013 119.4 . . ?
N005 C014 C01A 118.6(13) . . ?
C02F C014 N005 122.1(13) . . ?
C02F C014 C01A 119.2(14) . . ?
C010 C015 H015 119.9 . . ?
C01P C015 C010 120.3(13) . . ?
C01P C015 H015 119.8 . . ?
C00D C016 H016 119.6 . . ?
C024 C016 C00D 120.7(13) . . ?
C024 C016 H016 119.7 . . ?
C01E C017 H017 119.1 . . ?
C032 C017 H017 119.1 . . ?
C032 C017 C01E 121.8(13) . . ?
O002 C018 C028 114.6(15) . . ?
O002 C018 C03A 125.1(14) . . ?
C03A C018 C028 120.3(14) . . ?
N00B C019 C00V 124.3(14) . . ?
N00B C019 H019 117.8 . . ?
C00V C019 H019 117.9 . . ?
C014 C01A C00W 118.2(12) . . ?
C03C C01A C00W 119.9(11) . . ?
C03C C01A C014 121.8(14) . . ?
C01U C01B C01R 121.4(14) . . ?
C01U C01B C02J 117.8(13) . . ?
C02J C01B C01R 120.8(14) . . ?
C00H C01C H01C 119.5 . . ?
C01I C01C C00H 121.1(13) . . ?
C01I C01C H01C 119.4 . . ?
C01N C01D C02O 123.0(13) . . ?
C02V C01D C01N 117.1(13) . . ?
C02V C01D C02O 119.8(14) . . ?
C017 C01E C033 119.4(14) . . ?
C02M C01E C017 118.9(13) . . ?
C02M C01E C033 121.7(13) . . ?
C027 C01F H01F 120.2 . . ?
C02B C01F H01F 120.2 . . ?
C02B C01F C027 119.6(14) . . ?
C021 C01G N007 118.1(13) . . ?
C026 C01G N007 122.1(13) . . ?
C026 C01G C021 119.7(14) . . ?
N00B C01H C01Y 116.4(13) . . ?
C01L C01H N00B 124.8(12) . . ?
C01L C01H C01Y 118.8(13) . . ?
N00A C01I C02T 115.4(14) . . ?
C01C C01I N00A 124.5(13) . . ?
C01C C01I C02T 120.1(14) . . ?
O001 C01J C031 115.7(14) . . ?
O001 C01J C03B 123.9(14) . . ?
C031 C01J C03B 120.4(14) . . ?
O002 C01K H01A 109.1 . . ?
O002 C01K H01B 108.7 . . ?
O002 C01K C02Z 113.4(12) . . ?
H01A C01K H01B 107.7 . . ?
C02Z C01K H01A 109.1 . . ?
C02Z C01K H01B 108.7 . . ?
C01H C01L H01L 119.2 . . ?
C01H C01L C03N 121.7(13) . . ?
C03N C01L H01L 119.1 . . ?
C00H C01M C011 119.6(13) . . ?
C00H C01M H01M 120.2 . . ?
C011 C01M H01M 120.2 . . ?
C01D C01N H01N 119.3 . . ?
C02D C01N C01D 121.5(13) . . ?
C02D C01N H01N 119.2 . . ?
C02L C01O H01O 118.8 . . ?
C02U C01O H01O 118.8 . . ?
C02U C01O C02L 122.4(13) . . ?
C00Q C01P H01P 119.9 . . ?
C015 C01P C00Q 120.2(14) . . ?
C015 C01P H01P 119.9 . . ?
C00K C01Q C00Y 122.9(14) . . ?
C00K C01Q H01Q 118.4 . . ?
C00Y C01Q H01Q 118.7 . . ?
N00A C01R C01B 124.6(14) . . ?
N00A C01R H01R 117.8 . . ?
C01B C01R H01R 117.7 . . ?
C00O C01S C024 118.1(12) . . ?
C00P C01S C00O 119.4(11) . . ?
C00P C01S C024 122.4(13) . . ?
C03Q C01T C02S 177(2) . . ?
C01B C01U H01U 119.2 . . ?
C03B C01U C01B 121.5(13) . . ?
C03B C01U H01U 119.3 . . ?
C01Y C01V H01V 119.0 . . ?
C03D C01V H01V 119.0 . . ?
C03D C01V C01Y 122.0(13) . . ?
N00E C01W H01W 117.4 . . ?
N00E C01W C02C 125.2(14) . . ?
C02C C01W H01W 117.4 . . ?
N008 C01X C00Y 124.2(14) . . ?
N008 C01X H01X 117.9 . . ?
C00Y C01X H01X 117.9 . . ?
C01V C01Y C01H 122.8(13) . . ?
C01V C01Y C021 118.1(12) . . ?
C021 C01Y C01H 119.0(13) . . ?
O003 C01Z C02H 125.1(14) . . ?
O003 C01Z C035 114.3(15) . . ?
C02H C01Z C035 120.5(14) . . ?
C02M C020 H020 119.5 . . ?
C02M C020 C02R 120.7(13) . . ?
C02R C020 H020 119.8 . . ?
C01Y C021 C01G 119.7(12) . . ?
C02X C021 C01G 121.0(14) . . ?
C02X C021 C01Y 119.3(12) . . ?
C00R C022 C00V 122.4(13) . . ?
C00R C022 H022 118.9 . . ?
C00V C022 H022 118.7 . . ?
C02G C023 H023 119.2 . . ?
C03A C023 H023 119.1 . . ?
C03A C023 C02G 121.7(14) . . ?
N00J C024 C01S 116.7(13) . . ?
C016 C024 N00J 122.6(12) . . ?
C016 C024 C01S 120.7(13) . . ?
C02C C025 H025 119.5 . . ?
C02C C025 C02H 121.0(14) . . ?
C02H C025 H025 119.5 . . ?
C01G C026 H026 119.4 . . ?
C01G C026 C03D 121.2(13) . . ?
C03D C026 H026 119.4 . . ?
C00K C027 O00M 124.4(14) . . ?
C00K C027 C01F 120.1(14) . . ?
O00M C027 C01F 115.5(14) . . ?
C018 C028 H028 119.7 . . ?
C038 C028 C018 120.5(14) . . ?
C038 C028 H028 119.8 . . ?
C00W C029 H029 119.9 . . ?
C03P C029 C00W 120.4(14) . . ?
C03P C029 H029 119.7 . . ?
C03O C02A C02Q 176(2) . . ?
C00Y C02B H02I 119.1 . . ?
C01F C02B C00Y 122.0(14) . . ?
C01F C02B H02I 118.9 . . ?
C025 C02C C01W 119.3(14) . . ?
C037 C02C C01W 122.4(13) . . ?
C037 C02C C025 118.3(13) . . ?
C01N C02D H02G 119.9 . . ?
C01N C02D C02E 120.4(13) . . ?
C02E C02D H02G 119.7 . . ?
O009 C02E C00N 126.5(13) . . ?
O009 C02E C02D 114.5(14) . . ?
C02D C02E C00N 119.0(14) . . ?
C014 C02F H02K 119.3 . . ?
C014 C02F C03P 121.6(14) . . ?
C03P C02F H02K 119.2 . . ?
C023 C02G C00T 120.0(14) . . ?
C038 C02G C00T 122.0(13) . . ?
C038 C02G C023 118.1(13) . . ?
C01Z C02H C025 118.7(13) . . ?
C01Z C02H H02H 120.6 . . ?
C025 C02H H02H 120.7 . . ?
O001 C02I H02A 108.9 . . ?
O001 C02I H02B 108.9 . . ?
O001 C02I C02N 113.5(13) . . ?
H02A C02I H02B 107.7 . . ?
C02N C02I H02A 108.9 . . ?
C02N C02I H02B 108.8 . . ?
C01B C02J H02J 119.6 . . ?
C031 C02J C01B 120.8(14) . . ?
C031 C02J H02J 119.5 . . ?
N008 C02K C00W 118.1(14) . . ?
C02P C02K N008 121.8(13) . . ?
C02P C02K C00W 120.0(14) . . ?
O004 C02L C00R 125.8(14) . . ?
O004 C02L C01O 115.2(14) . . ?
C00R C02L C01O 119.0(14) . . ?
C01E C02M H02M 120.2 . . ?
C020 C02M C01E 119.5(13) . . ?
C020 C02M H02M 120.3 . . ?
C03H C02N C02I 176(2) . . ?
N007 C02O C01D 123.2(14) . . ?
N007 C02O H02O 118.6 . . ?
C01D C02O H02O 118.3 . . ?
C02K C02P H02P 119.8 . . ?
C02K C02P C03J 120.2(13) . . ?
C03J C02P H02P 120.0 . . ?
O003 C02Q C02A 111.8(12) . . ?
O003 C02Q H02C 109.1 . . ?
O003 C02Q H02D 109.5 . . ?
C02A C02Q H02C 109.2 . . ?
C02A C02Q H02D 109.3 . . ?
H02C C02Q H02D 107.9 . . ?
O006 C02R C020 114.3(14) . . ?
O006 C02R C032 125.6(14) . . ?
C032 C02R C020 120.1(14) . . ?
O006 C02S C01T 112.0(13) . . ?
O006 C02S H02E 109.2 . . ?
O006 C02S H02F 109.2 . . ?
C01T C02S H02E 109.2 . . ?
C01T C02S H02F 109.2 . . ?
H02E C02S H02F 107.9 . . ?
C00X C02T C011 118.3(12) . . ?
C00X C02T C01I 123.3(14) . . ?
C011 C02T C01I 118.4(13) . . ?
C00V C02U H02U 120.2 . . ?
C01O C02U C00V 119.4(13) . . ?
C01O C02U H02U 120.5 . . ?
C00N C02V C01D 122.6(13) . . ?
C00N C02V H02V 118.8 . . ?
C01D C02V H02V 118.6 . . ?
C03L C02W C03F 176(2) . . ?
C021 C02X H02X 119.6 . . ?
C03N C02X C021 120.8(13) . . ?
C03N C02X H02X 119.6 . . ?
O00C C02Y H02L 109.3 . . ?
O00C C02Y H02N 109.2 . . ?
O00C C02Y C036 112.1(13) . . ?
H02L C02Y H02N 107.9 . . ?
C036 C02Y H02L 109.4 . . ?
C036 C02Y H02N 108.9 . . ?
C03S C02Z C01K 175(2) . . ?
C00L C030 H030 119.0 . . ?
C010 C030 C00L 121.8(13) . . ?
C010 C030 H030 119.2 . . ?
C01J C031 H031 119.8 . . ?
C02J C031 C01J 120.2(14) . . ?
C02J C031 H031 120.0 . . ?
C017 C032 C02R 119.0(13) . . ?
C017 C032 H032 120.5 . . ?
C02R C032 H032 120.5 . . ?
N00I C033 C01E 123.0(13) . . ?
N00I C033 H033 118.5 . . ?
C01E C033 H033 118.5 . . ?
C03R C034 C03E 179(2) . . ?
C01Z C035 H035 119.9 . . ?
C037 C035 C01Z 120.3(14) . . ?
C037 C035 H035 119.9 . . ?
C03M C036 C02Y 178(2) . . ?
C02C C037 H037 119.4 . . ?
C035 C037 C02C 121.2(13) . . ?
C035 C037 H037 119.5 . . ?
C028 C038 C02G 120.6(13) . . ?
C028 C038 H038 119.6 . . ?
C02G C038 H038 119.7 . . ?
N005 C039 C010 124.4(14) . . ?
N005 C039 H039 117.7 . . ?
C010 C039 H039 117.9 . . ?
C018 C03A C023 118.8(13) . . ?
C018 C03A H03A 120.6 . . ?
C023 C03A H03A 120.6 . . ?
C01J C03B H03B 120.5 . . ?
C01U C03B C01J 119.1(13) . . ?
C01U C03B H03B 120.4 . . ?
C01A C03C H03J 119.6 . . ?
C03J C03C C01A 120.7(14) . . ?
C03J C03C H03J 119.7 . . ?
C01V C03D C026 119.3(14) . . ?
C01V C03D H03D 120.3 . . ?
C026 C03D H03D 120.4 . . ?
O00M C03E C034 111.0(12) . . ?
O00M C03E H03K 109.4 . . ?
O00M C03E H03M 109.5 . . ?
C034 C03E H03K 109.5 . . ?
C034 C03E H03M 109.4 . . ?
H03K C03E H03M 108.0 . . ?
O004 C03F C02W 110.6(12) . . ?
O004 C03F H03C 109.4 . . ?
O004 C03F H03E 109.5 . . ?
C02W C03F H03C 109.5 . . ?
C02W C03F H03E 109.7 . . ?
H03C C03F H03E 108.1 . . ?
C03K C03G H03G 179.8 . . ?
C02N C03H H03H 179.8 . . ?
O009 C03I H03F 109.2 . . ?
O009 C03I H03I 109.7 . . ?
O009 C03I C03K 111.0(12) . . ?
H03F C03I H03I 108.0 . . ?
C03K C03I H03F 109.1 . . ?
C03K C03I H03I 109.7 . . ?
C02P C03J H03P 119.5 . . ?
C03C C03J C02P 121.1(14) . . ?
C03C C03J H03P 119.5 . . ?
C03G C03K C03I 179.1(18) . . ?
C02W C03L H03L 179.6 . . ?
C036 C03M H03R 179.6 . . ?
C01L C03N H03N 119.8 . . ?
C02X C03N C01L 120.3(15) . . ?
C02X C03N H03N 119.8 . . ?
C02A C03O H03O 179.9 . . ?
C029 C03P C02F 120.6(14) . . ?
C029 C03P H03T 119.8 . . ?
C02F C03P H03T 119.6 . . ?
C01T C03Q H03Q 179.7 . . ?
C034 C03R H03U 179.8 . . ?
C02Z C03S H03S 179.6 . . ?

loop_
_geom_bond_atom_site_label_1
_geom_bond_atom_site_label_2
_geom_bond_distance
_geom_bond_site_symmetry_2
_geom_bond_publ_flag
O001 C01J 1.377(15) . ?
O001 C02I 1.428(14) . ?
O002 C018 1.376(15) . ?
O002 C01K 1.416(13) . ?
O003 C01Z 1.361(15) . ?
O003 C02Q 1.424(13) . ?
O004 C02L 1.370(14) . ?
O004 C03F 1.441(14) . ?
N005 C014 1.410(15) . ?
N005 C039 1.272(14) . ?
O006 C02R 1.365(14) . ?
O006 C02S 1.419(14) . ?
N007 C01G 1.428(15) . ?
N007 C02O 1.276(14) . ?
N008 C01X 1.267(14) . ?
N008 C02K 1.408(15) . ?
O009 C02E 1.354(14) . ?
O009 C03I 1.430(13) . ?
N00A C01I 1.417(15) . ?
N00A C01R 1.264(14) . ?
N00B C019 1.267(14) . ?
N00B C01H 1.419(15) . ?
O00C C00Q 1.369(14) . ?
O00C C02Y 1.430(13) . ?
C00D H00D 0.9300 . ?
C00D C00S 1.363(15) . ?
C00D C016 1.395(16) . ?
N00E C00U 1.422(15) . ?
N00E C01W 1.252(14) . ?
C00F H00F 0.9300 . ?
C00F C00X 1.373(16) . ?
C00F C012 1.403(16) . ?
C00G H00G 0.9300 . ?
C00G C00P 1.376(16) . ?
C00G C013 1.391(16) . ?
C00H H00H 0.9300 . ?
C00H C01C 1.390(17) . ?
C00H C01M 1.372(15) . ?
N00I C00Z 1.423(15) . ?
N00I C033 1.268(14) . ?
N00J C00T 1.244(14) . ?
N00J C024 1.422(15) . ?
C00K H00K 0.9300 . ?
C00K C01Q 1.380(16) . ?
C00K C027 1.370(16) . ?
C00L H00L 0.9300 . ?
C00L C00Q 1.374(16) . ?
C00L C030 1.382(16) . ?
O00M C027 1.371(14) . ?
O00M C03E 1.438(14) . ?
C00N H00N 0.9300 . ?
C00N C02E 1.393(16) . ?
C00N C02V 1.372(16) . ?
C00O C00S 1.417(16) . ?
C00O C00Z 1.426(16) . ?
C00O C01S 1.418(14) . ?
C00P H00P 0.9300 . ?
C00P C01S 1.413(16) . ?
C00Q C01P 1.392(17) . ?
C00R H00R 0.9300 . ?
C00R C022 1.374(15) . ?
C00R C02L 1.372(16) . ?
C00S H00S 0.9300 . ?
C00T H00T 0.9300 . ?
C00T C02G 1.468(17) . ?
C00U C011 1.432(16) . ?
C00U C012 1.365(16) . ?
C00V C019 1.444(16) . ?
C00V C022 1.382(15) . ?
C00V C02U 1.410(15) . ?
C00W C01A 1.427(15) . ?
C00W C029 1.401(16) . ?
C00W C02K 1.426(17) . ?
C00X H00X 0.9300 . ?
C00X C02T 1.411(16) . ?
C00Y C01Q 1.383(15) . ?
C00Y C01X 1.439(17) . ?
C00Y C02B 1.384(16) . ?
C00Z C013 1.364(17) . ?
C010 C015 1.393(16) . ?
C010 C030 1.373(15) . ?
C010 C039 1.444(17) . ?
C011 C01M 1.422(17) . ?
C011 C02T 1.422(15) . ?
C012 H012 0.9300 . ?
C013 H013 0.9300 . ?
C014 C01A 1.426(16) . ?
C014 C02F 1.359(17) . ?
C015 H015 0.9300 . ?
C015 C01P 1.368(16) . ?
C016 H016 0.9300 . ?
C016 C024 1.365(17) . ?
C017 H017 0.9300 . ?
C017 C01E 1.395(15) . ?
C017 C032 1.362(15) . ?
C018 C028 1.383(16) . ?
C018 C03A 1.380(16) . ?
C019 H019 0.9300 . ?
C01A C03C 1.396(16) . ?
C01B C01R 1.458(17) . ?
C01B C01U 1.394(16) . ?
C01B C02J 1.397(16) . ?
C01C H01C 0.9300 . ?
C01C C01I 1.363(17) . ?
C01D C01N 1.402(16) . ?
C01D C02O 1.442(17) . ?
C01D C02V 1.379(15) . ?
C01E C02M 1.388(16) . ?
C01E C033 1.466(16) . ?
C01F H01F 0.9300 . ?
C01F C027 1.394(16) . ?
C01F C02B 1.366(16) . ?
C01G C021 1.426(16) . ?
C01G C026 1.361(17) . ?
C01H C01L 1.357(16) . ?
C01H C01Y 1.426(16) . ?
C01I C02T 1.437(16) . ?
C01J C031 1.378(16) . ?
C01J C03B 1.383(16) . ?
C01K H01A 0.9700 . ?
C01K H01B 0.9700 . ?
C01K C02Z 1.46(2) . ?
C01L H01L 0.9300 . ?
C01L C03N 1.405(16) . ?
C01M H01M 0.9300 . ?
C01N H01N 0.9300 . ?
C01N C02D 1.362(16) . ?
C01O H01O 0.9300 . ?
C01O C02L 1.380(16) . ?
C01O C02U 1.354(16) . ?
C01P H01P 0.9300 . ?
C01Q H01Q 0.9300 . ?
C01R H01R 0.9300 . ?
C01S C024 1.430(16) . ?
C01T C02S 1.44(2) . ?
C01T C03Q 1.16(2) . ?
C01U H01U 0.9300 . ?
C01U C03B 1.376(16) . ?
C01V H01V 0.9300 . ?
C01V C01Y 1.407(16) . ?
C01V C03D 1.364(16) . ?
C01W H01W 0.9300 . ?
C01W C02C 1.456(17) . ?
C01X H01X 0.9300 . ?
C01Y C021 1.415(15) . ?
C01Z C02H 1.381(16) . ?
C01Z C035 1.389(16) . ?
C020 H020 0.9300 . ?
C020 C02M 1.367(16) . ?
C020 C02R 1.399(16) . ?
C021 C02X 1.403(16) . ?
C022 H022 0.9300 . ?
C023 H023 0.9300 . ?
C023 C02G 1.396(16) . ?
C023 C03A 1.386(17) . ?
C025 H025 0.9300 . ?
C025 C02C 1.397(16) . ?
C025 C02H 1.399(16) . ?
C026 H026 0.9300 . ?
C026 C03D 1.412(16) . ?
C028 H028 0.9300 . ?
C028 C038 1.376(16) . ?
C029 H029 0.9300 . ?
C029 C03P 1.337(16) . ?
C02A C02Q 1.44(2) . ?
C02A C03O 1.15(2) . ?
C02B H02I 0.9300 . ?
C02C C037 1.391(16) . ?
C02D H02G 0.9300 . ?
C02D C02E 1.394(16) . ?
C02F H02K 0.9300 . ?
C02F C03P 1.409(17) . ?
C02G C038 1.387(16) . ?
C02H H02H 0.9300 . ?
C02I H02A 0.9700 . ?
C02I H02B 0.9700 . ?
C02I C02N 1.45(2) . ?
C02J H02J 0.9300 . ?
C02J C031 1.367(16) . ?
C02K C02P 1.370(17) . ?
C02M H02M 0.9300 . ?
C02N C03H 1.16(2) . ?
C02O H02O 0.9300 . ?
C02P H02P 0.9300 . ?
C02P C03J 1.409(17) . ?
C02Q H02C 0.9700 . ?
C02Q H02D 0.9700 . ?
C02R C032 1.371(16) . ?
C02S H02E 0.9700 . ?
C02S H02F 0.9700 . ?
C02U H02U 0.9300 . ?
C02V H02V 0.9300 . ?
C02W C03F 1.45(2) . ?
C02W C03L 1.17(2) . ?
C02X H02X 0.9300 . ?
C02X C03N 1.337(16) . ?
C02Y H02L 0.9700 . ?
C02Y H02N 0.9700 . ?
C02Y C036 1.46(2) . ?
C02Z C03S 1.16(2) . ?
C030 H030 0.9300 . ?
C031 H031 0.9300 . ?
C032 H032 0.9300 . ?
C033 H033 0.9300 . ?
C034 C03E 1.45(2) . ?
C034 C03R 1.17(2) . ?
C035 H035 0.9300 . ?
C035 C037 1.364(16) . ?
C036 C03M 1.18(2) . ?
C037 H037 0.9300 . ?
C038 H038 0.9300 . ?
C039 H039 0.9300 . ?
C03A H03A 0.9300 . ?
C03B H03B 0.9300 . ?
C03C H03J 0.9300 . ?
C03C C03J 1.340(16) . ?
C03D H03D 0.9300 . ?
C03E H03K 0.9700 . ?
C03E H03M 0.9700 . ?
C03F H03C 0.9700 . ?
C03F H03E 0.9700 . ?
C03G H03G 0.9300 . ?
C03G C03K 1.18(2) . ?
C03H H03H 0.9300 . ?
C03I H03F 0.9700 . ?
C03I H03I 0.9700 . ?
C03I C03K 1.48(2) . ?
C03J H03P 0.9300 . ?
C03L H03L 0.9300 . ?
C03M H03R 0.9300 . ?
C03N H03N 0.9300 . ?
C03O H03O 0.9300 . ?
C03P H03T 0.9300 . ?
C03Q H03Q 0.9300 . ?
C03R H03U 0.9300 . ?
C03S H03S 0.9300 . ?

loop_
_geom_torsion_atom_site_label_1
_geom_torsion_atom_site_label_2
_geom_torsion_atom_site_label_3
_geom_torsion_atom_site_label_4
_geom_torsion
_geom_torsion_site_symmetry_1
_geom_torsion_site_symmetry_2
_geom_torsion_site_symmetry_3
_geom_torsion_site_symmetry_4
_geom_torsion_publ_flag
O001 C01J C031 C02J 178.5(12) . . . . ?
O001 C01J C03B C01U -176.9(13) . . . . ?
O002 C018 C028 C038 -178.9(12) . . . . ?
O002 C018 C03A C023 177.7(13) . . . . ?
O003 C01Z C02H C025 177.7(13) . . . . ?
O003 C01Z C035 C037 -177.6(12) . . . . ?
N005 C014 C01A C00W -178.1(11) . . . . ?
N005 C014 C01A C03C 4.0(19) . . . . ?
N005 C014 C02F C03P 178.4(12) . . . . ?
O006 C02R C032 C017 -177.1(13) . . . . ?
N007 C01G C021 C01Y -178.1(11) . . . . ?
N007 C01G C021 C02X 2.3(19) . . . . ?
N007 C01G C026 C03D 177.9(12) . . . . ?
N008 C02K C02P C03J -179.4(12) . . . . ?
N00A C01I C02T C00X 1.5(19) . . . . ?
N00A C01I C02T C011 -178.6(10) . . . . ?
N00B C01H C01L C03N -179.0(12) . . . . ?
N00B C01H C01Y C01V -1.3(19) . . . . ?
N00B C01H C01Y C021 179.0(10) . . . . ?
O00C C00Q C01P C015 178.9(13) . . . . ?
C00D C016 C024 N00J -178.6(12) . . . . ?
C00D C016 C024 C01S 3(2) . . . . ?
N00E C00U C011 C01M -3.2(19) . . . . ?
N00E C00U C011 C02T 177.6(11) . . . . ?
N00E C00U C012 C00F -176.8(12) . . . . ?
N00E C01W C02C C025 -179.5(13) . . . . ?
N00E C01W C02C C037 -2(2) . . . . ?
C00F C00X C02T C011 -0.4(19) . . . . ?
C00F C00X C02T C01I 179.5(12) . . . . ?
C00G C00P C01S C00O -1.5(19) . . . . ?
C00G C00P C01S C024 178.2(12) . . . . ?
C00H C01C C01I N00A 177.7(12) . . . . ?
C00H C01C C01I C02T -1(2) . . . . ?
N00I C00Z C013 C00G 179.6(12) . . . . ?
N00J C00T C02G C023 179.1(13) . . . . ?
N00J C00T C02G C038 -1(2) . . . . ?
C00L C00Q C01P C015 0(2) . . . . ?
C00O C00Z C013 C00G 1(2) . . . . ?
C00O C01S C024 N00J 179.2(10) . . . . ?
C00O C01S C024 C016 -2.1(19) . . . . ?
C00P C00G C013 C00Z -2(2) . . . . ?
C00P C01S C024 N00J -0.5(19) . . . . ?
C00P C01S C024 C016 178.2(13) . . . . ?
C00Q O00C C02Y C036 -76.8(16) . . . . ?
C00Q C00L C030 C010 0(2) . . . . ?
C00S C00D C016 C024 -2(2) . . . . ?
C00S C00O C00Z N00I 1.6(19) . . . . ?
C00S C00O C00Z C013 -179.9(12) . . . . ?
C00S C00O C01S C00P -180.0(13) . . . . ?
C00S C00O C01S C024 0.3(16) . . . . ?
C00T N00J C024 C016 -39(2) . . . . ?
C00T N00J C024 C01S 139.5(13) . . . . ?
C00T C02G C038 C028 178.5(13) . . . . ?
C00U N00E C01W C02C 177.0(12) . . . . ?
C00U C011 C01M C00H -178.2(12) . . . . ?
C00U C011 C02T C00X -0.9(17) . . . . ?
C00U C011 C02T C01I 179.1(13) . . . . ?
C00W C01A C03C C03J 0.9(19) . . . . ?
C00W C029 C03P C02F -1(2) . . . . ?
C00W C02K C02P C03J -3(2) . . . . ?
C00X C00F C012 C00U 0(2) . . . . ?
C00Z N00I C033 C01E -176.1(12) . . . . ?
C00Z C00O C00S C00D -179.8(12) . . . . ?
C00Z C00O C01S C00P 0.6(17) . . . . ?
C00Z C00O C01S C024 -179.1(13) . . . . ?
C010 C015 C01P C00Q -2(2) . . . . ?
C011 C00U C012 C00F -1(2) . . . . ?
C012 C00F C00X C02T 1(2) . . . . ?
C012 C00U C011 C01M -179.0(13) . . . . ?
C012 C00U C011 C02T 1.8(19) . . . . ?
C013 C00G C00P C01S 2(2) . . . . ?
C014 N005 C039 C010 -178.5(12) . . . . ?
C014 C01A C03C C03J 178.7(12) . . . . ?
C014 C02F C03P C029 -1(2) . . . . ?
C015 C010 C030 C00L -2(2) . . . . ?
C015 C010 C039 N005 4(2) . . . . ?
C016 C00D C00S C00O 0(2) . . . . ?
C017 C01E C02M C020 0(2) . . . . ?
C017 C01E C033 N00I -178.5(12) . . . . ?
C018 O002 C01K C02Z 78.5(16) . . . . ?
C018 C028 C038 C02G 2(2) . . . . ?
C019 N00B C01H C01L -40.0(19) . . . . ?
C019 N00B C01H C01Y 142.1(13) . . . . ?
C019 C00V C022 C00R 179.1(13) . . . . ?
C019 C00V C02U C01O 179.8(13) . . . . ?
C01A C00W C029 C03P 1.4(19) . . . . ?
C01A C00W C02K N008 178.3(10) . . . . ?
C01A C00W C02K C02P 1.4(19) . . . . ?
C01A C014 C02F C03P 3(2) . . . . ?
C01A C03C C03J C02P -2(2) . . . . ?
C01B C01U C03B C01J 0(2) . . . . ?
C01B C02J C031 C01J -2(2) . . . . ?
C01C C00H C01M C011 -2(2) . . . . ?
C01C C01I C02T C00X 179.9(13) . . . . ?
C01C C01I C02T C011 -0.1(19) . . . . ?
C01D C01N C02D C02E -2(2) . . . . ?
C01E C017 C032 C02R -2(2) . . . . ?
C01G N007 C02O C01D -177.8(12) . . . . ?
C01G C021 C02X C03N 178.8(13) . . . . ?
C01G C026 C03D C01V -1(2) . . . . ?
C01H N00B C019 C00V 177.0(12) . . . . ?
C01H C01L C03N C02X 0(2) . . . . ?
C01H C01Y C021 C01G -179.6(13) . . . . ?
C01H C01Y C021 C02X 0.0(17) . . . . ?
C01I N00A C01R C01B -175.6(12) . . . . ?
C01J O001 C02I C02N -76.1(16) . . . . ?
C01K O002 C018 C028 178.3(12) . . . . ?
C01K O002 C018 C03A 0(2) . . . . ?
C01L C01H C01Y C01V -179.3(12) . . . . ?
C01L C01H C01Y C021 0.9(18) . . . . ?
C01M C00H C01C C01I 2(2) . . . . ?
C01M C011 C02T C00X 179.9(13) . . . . ?
C01M C011 C02T C01I -0.1(17) . . . . ?
C01N C01D C02O N007 3(2) . . . . ?
C01N C01D C02V C00N -2(2) . . . . ?
C01N C02D C02E O009 178.5(13) . . . . ?
C01N C02D C02E C00N 1(2) . . . . ?
C01Q C00K C027 O00M 178.9(13) . . . . ?
C01Q C00K C027 C01F 0(2) . . . . ?
C01Q C00Y C01X N008 178.1(13) . . . . ?
C01Q C00Y C02B C01F -2(2) . . . . ?
C01R N00A C01I C01C 41.4(19) . . . . ?
C01R N00A C01I C02T -140.3(12) . . . . ?
C01R C01B C01U C03B -179.7(13) . . . . ?
C01R C01B C02J C031 -178.9(13) . . . . ?
C01S C00O C00S C00D 0.7(19) . . . . ?
C01S C00O C00Z N00I -178.9(10) . . . . ?
C01S C00O C00Z C013 -0.4(19) . . . . ?
C01U C01B C01R N00A 179.8(13) . . . . ?
C01U C01B C02J C031 3(2) . . . . ?
C01V C01Y C021 C01G 0.7(17) . . . . ?
C01V C01Y C021 C02X -179.7(13) . . . . ?
C01W N00E C00U C011 141.2(13) . . . . ?
C01W N00E C00U C012 -43.1(19) . . . . ?
C01W C02C C037 C035 179.9(13) . . . . ?
C01X N008 C02K C00W 140.7(13) . . . . ?
C01X N008 C02K C02P -42(2) . . . . ?
C01X C00Y C01Q C00K -179.2(13) . . . . ?
C01X C00Y C02B C01F 178.4(13) . . . . ?
C01Y C01H C01L C03N -1(2) . . . . ?
C01Y C01V C03D C026 -1(2) . . . . ?
C01Y C021 C02X C03N -0.8(19) . . . . ?
C01Z O003 C02Q C02A 75.9(16) . . . . ?
C01Z C035 C037 C02C 0(2) . . . . ?
C020 C02R C032 C017 3(2) . . . . ?
C021 C01G C026 C03D 2(2) . . . . ?
C021 C02X C03N C01L 1(2) . . . . ?
C022 C00R C02L O004 178.5(13) . . . . ?
C022 C00R C02L C01O -1(2) . . . . ?
C022 C00V C019 N00B 177.3(13) . . . . ?
C022 C00V C02U C01O -3(2) . . . . ?
C023 C02G C038 C028 -2(2) . . . . ?
C024 N00J C00T C02G 175.6(12) . . . . ?
C025 C02C C037 C035 -2(2) . . . . ?
C026 C01G C021 C01Y -1.8(19) . . . . ?
C026 C01G C021 C02X 178.6(12) . . . . ?
C027 C00K C01Q C00Y 0(2) . . . . ?
C027 O00M C03E C034 79.0(16) . . . . ?
C027 C01F C02B C00Y 2(2) . . . . ?
C028 C018 C03A C023 -1(2) . . . . ?
C029 C00W C01A C014 0.6(17) . . . . ?
C029 C00W C01A C03C 178.6(13) . . . . ?
C029 C00W C02K N008 -1(2) . . . . ?
C029 C00W C02K C02P -177.7(12) . . . . ?
C02B C00Y C01Q C00K 1(2) . . . . ?
C02B C00Y C01X N008 -2(2) . . . . ?
C02B C01F C027 C00K -1(2) . . . . ?
C02B C01F C027 O00M -179.8(13) . . . . ?
C02C C025 C02H C01Z -1(2) . . . . ?
C02E O009 C03I C03K -77.6(15) . . . . ?
C02E C00N C02V C01D 0(2) . . . . ?
C02F C014 C01A C00W -2.9(18) . . . . ?
C02F C014 C01A C03C 179.2(13) . . . . ?
C02G C023 C03A C018 0(2) . . . . ?
C02H C01Z C035 C037 1(2) . . . . ?
C02H C025 C02C C01W -179.6(12) . . . . ?
C02H C025 C02C C037 2(2) . . . . ?
C02I O001 C01J C031 -178.8(12) . . . . ?
C02I O001 C01J C03B -1(2) . . . . ?
C02J C01B C01R N00A 2(2) . . . . ?
C02J C01B C01U C03B -2(2) . . . . ?
C02K N008 C01X C00Y 177.1(12) . . . . ?
C02K C00W C01A C014 -178.5(13) . . . . ?
C02K C00W C01A C03C -0.6(17) . . . . ?
C02K C00W C029 C03P -179.6(13) . . . . ?
C02K C02P C03J C03C 3(2) . . . . ?
C02L O004 C03F C02W 77.2(16) . . . . ?
C02L C00R C022 C00V 0(2) . . . . ?
C02L C01O C02U C00V 2(2) . . . . ?
C02M C01E C033 N00I 1(2) . . . . ?
C02M C020 C02R O006 177.5(12) . . . . ?
C02M C020 C02R C032 -2(2) . . . . ?
C02O N007 C01G C021 -141.1(13) . . . . ?
C02O N007 C01G C026 42.6(19) . . . . ?
C02O C01D C01N C02D -179.5(13) . . . . ?
C02O C01D C02V C00N -179.7(13) . . . . ?
C02Q O003 C01Z C02H 0(2) . . . . ?
C02Q O003 C01Z C035 178.9(12) . . . . ?
C02R O006 C02S C01T -76.8(16) . . . . ?
C02R C020 C02M C01E 1(2) . . . . ?
C02S O006 C02R C020 -179.5(12) . . . . ?
C02S O006 C02R C032 0(2) . . . . ?
C02T C011 C01M C00H 1.0(19) . . . . ?
C02U C00V C019 N00B -5(2) . . . . ?
C02U C00V C022 C00R 2(2) . . . . ?
C02U C01O C02L O004 -179.7(13) . . . . ?
C02U C01O C02L C00R 0(2) . . . . ?
C02V C00N C02E O009 -177.4(12) . . . . ?
C02V C00N C02E C02D 0(2) . . . . ?
C02V C01D C01N C02D 2(2) . . . . ?
C02V C01D C02O N007 -178.7(13) . . . . ?
C02Y O00C C00Q C00L -1(2) . . . . ?
C02Y O00C C00Q C01P -179.0(12) . . . . ?
C030 C00L C00Q O00C -177.9(13) . . . . ?
C030 C00L C00Q C01P 0(2) . . . . ?
C030 C010 C015 C01P 2(2) . . . . ?
C030 C010 C039 N005 -178.1(13) . . . . ?
C031 C01J C03B C01U 1(2) . . . . ?
C032 C017 C01E C02M 0(2) . . . . ?
C032 C017 C01E C033 -180.0(12) . . . . ?
C033 N00I C00Z C00O -140.8(12) . . . . ?
C033 N00I C00Z C013 40.7(19) . . . . ?
C033 C01E C02M C020 -179.6(12) . . . . ?
C035 C01Z C02H C025 -1(2) . . . . ?
C039 N005 C014 C01A -142.6(13) . . . . ?
C039 N005 C014 C02F 42.3(19) . . . . ?
C039 C010 C015 C01P -179.8(13) . . . . ?
C039 C010 C030 C00L -179.4(12) . . . . ?
C03A C018 C028 C038 0(2) . . . . ?
C03A C023 C02G C00T -179.5(13) . . . . ?
C03A C023 C02G C038 1(2) . . . . ?
C03B C01J C031 C02J 0(2) . . . . ?
C03D C01V C01Y C01H -179.3(12) . . . . ?
C03D C01V C01Y C021 0.5(19) . . . . ?
C03E O00M C027 C00K -1(2) . . . . ?
C03E O00M C027 C01F 178.3(12) . . . . ?
C03F O004 C02L C00R -1(2) . . . . ?
C03F O004 C02L C01O 179.2(12) . . . . ?
C03I O009 C02E C00N -1(2) . . . . ?
C03I O009 C02E C02D -178.2(12) . . . . ?

loop_
_twin_individual_id
_twin_individual_mass_fraction_refined
1 0.9429(8)
2 0.0571(8)
